data_2230340
loop_
_publ_author_name
'Wang, Juan'
'Duan, Erhong'
'Zhou, Erpeng'
'Yao, Qingguo'
'Zhang, Wenna'

_publ_section_title
;
 1-[4-(Iodomethyl)cyclohexyl]-4-methylbenzene
;
_journal_coeditor_code HB5876
_journal_issue 6
_journal_name_full 'Acta Crystallographica Section E'
_journal_page_first o1414
_journal_paper_doi 10.1107/S160053681101765X
_journal_volume 67
_journal_year 2011
_chemical_formula_iupac 'C14 H19 I'
_chemical_formula_moiety 'C14 H19 I'
_chemical_formula_sum 'C14 H19 I'
_chemical_formula_weight 314.19
_chemical_name_systematic
;
1-[4-(Iodomethyl)cyclohexyl]-4-methylbenzene
;
_space_group_IT_number 14
_symmetry_cell_setting monoclinic
_symmetry_space_group_name_Hall '-P 2ybc'
_symmetry_space_group_name_H-M 'P 1 21/c 1'
_atom_sites_solution_hydrogens geom
_atom_sites_solution_primary direct
_atom_sites_solution_secondary difmap
_audit_creation_method SHELXL-97
_cell_angle_alpha 90.00
_cell_angle_beta 105.71(3)
_cell_angle_gamma 90.00
_cell_formula_units_Z 4
_cell_length_a 17.593(4)
_cell_length_b 5.7722(12)
_cell_length_c 13.319(3)
_cell_measurement_reflns_used 4209
_cell_measurement_temperature 113(2)
_cell_measurement_theta_max 27.87
_cell_measurement_theta_min 2.41
_cell_volume 1302.0(5)
_computing_cell_refinement 'CrystalClear (Rigaku/MSC, 2005)'
_computing_data_collection 'CrystalClear (Rigaku/MSC, 2005)'
_computing_data_reduction 'CrystalClear (Rigaku/MSC, 2005)'
_computing_molecular_graphics 'SHELXTL (Sheldrick, 2008)'
_computing_publication_material 'CrystalStructure (Rigaku/MSC, 2005)'
_computing_structure_refinement 'SHELXL97 (Sheldrick, 2008)'
_computing_structure_solution 'SHELXS97 (Sheldrick, 2008)'
_diffrn_ambient_temperature 113(2)
_diffrn_detector_area_resol_mean 7.31
_diffrn_measured_fraction_theta_full 0.989
_diffrn_measured_fraction_theta_max 0.989
_diffrn_measurement_device_type 'Rigaku Saturn CCD'
_diffrn_measurement_method '\w and \f'
_diffrn_radiation_monochromator confocal
_diffrn_radiation_source 'rotating anode'
_diffrn_radiation_type MoK\a
_diffrn_radiation_wavelength 0.71073
_diffrn_reflns_av_R_equivalents 0.0296
_diffrn_reflns_av_sigmaI/netI 0.0282
_diffrn_reflns_limit_h_max 19
_diffrn_reflns_limit_h_min -20
_diffrn_reflns_limit_k_max 6
_diffrn_reflns_limit_k_min -5
_diffrn_reflns_limit_l_max 15
_diffrn_reflns_limit_l_min -15
_diffrn_reflns_number 8233
_diffrn_reflns_theta_full 25.01
_diffrn_reflns_theta_max 25.01
_diffrn_reflns_theta_min 2.41
_diffrn_standards_decay_% 0
_diffrn_standards_interval_count 0
_diffrn_standards_interval_time 0
_diffrn_standards_number 0
_exptl_absorpt_coefficient_mu 2.428
_exptl_absorpt_correction_T_max 0.7593
_exptl_absorpt_correction_T_min 0.6424
_exptl_absorpt_correction_type multi-scan
_exptl_absorpt_process_details '(CrystalClear; Rigaku/MSC, 2005)'
_exptl_crystal_colour colourless
_exptl_crystal_density_diffrn 1.603
_exptl_crystal_density_method 'not measured'
_exptl_crystal_description prism
_exptl_crystal_F_000 624
_exptl_crystal_size_max 0.20
_exptl_crystal_size_mid 0.18
_exptl_crystal_size_min 0.12
_refine_diff_density_max 0.515
_refine_diff_density_min -1.492
_refine_ls_extinction_method none
_refine_ls_goodness_of_fit_ref 1.125
_refine_ls_hydrogen_treatment constr
_refine_ls_matrix_type full
_refine_ls_number_parameters 137
_refine_ls_number_reflns 2264
_refine_ls_number_restraints 0
_refine_ls_restrained_S_all 1.125
_refine_ls_R_factor_all 0.0301
_refine_ls_R_factor_gt 0.0284
_refine_ls_shift/su_max 0.002
_refine_ls_shift/su_mean 0.000
_refine_ls_structure_factor_coef Fsqd
_refine_ls_weighting_details 'calc w=1/[\s^2^(Fo^2^)+(0.0482P)^2^] where P=(Fo^2^+2Fc^2^)/3'
_refine_ls_weighting_scheme calc
_refine_ls_wR_factor_gt 0.0729
_refine_ls_wR_factor_ref 0.0738
_reflns_number_gt 2077
_reflns_number_total 2264
_reflns_threshold_expression I>2\s(I)
_cod_data_source_file hb5876.cif
_cod_data_source_block I
_cod_original_sg_symbol_H-M 'P 21/c'
_cod_database_code 2230340
_cod_database_fobs_code 2230340

loop_
_symmetry_equiv_pos_as_xyz
'x, y, z'
'-x, y+1/2, -z+1/2'
'-x, -y, -z'
'x, -y-1/2, z-1/2'

loop_
_atom_site_type_symbol
_atom_site_label
_atom_site_fract_x
_atom_site_fract_y
_atom_site_fract_z
_atom_site_U_iso_or_equiv
_atom_site_adp_type
_atom_site_calc_flag
_atom_site_refinement_flags
_atom_site_occupancy
_atom_site_symmetry_multiplicity
_atom_site_disorder_assembly
_atom_site_disorder_group
I I1 0.069728(10) 1.27167(3) 0.586560(14) 0.02224(11) Uani d . 1 1 . .
C C1 0.08795(15) 0.9476(4) 0.6716(2) 0.0203(6) Uani d . 1 1 . .
H H1A 0.0358 0.8786 0.6681 0.024 Uiso calc R 1 1 . .
H H1B 0.1162 0.8396 0.6364 0.024 Uiso calc R 1 1 . .
C C2 0.13409(14) 0.9681(4) 0.78479(19) 0.0141(5) Uani d . 1 1 . .
H H2 0.1054 1.0764 0.8205 0.017 Uiso calc R 1 1 . .
C C3 0.13670(19) 0.7272(4) 0.8348(2) 0.0189(6) Uani d . 1 1 . .
H H3A 0.0821 0.6747 0.8291 0.023 Uiso calc R 1 1 . .
H H3B 0.1610 0.6158 0.7961 0.023 Uiso calc R 1 1 . .
C C4 0.18367(18) 0.7284(4) 0.9493(2) 0.0182(6) Uani d . 1 1 . .
H H4A 0.1856 0.5694 0.9777 0.022 Uiso calc R 1 1 . .
H H4B 0.1567 0.8288 0.9892 0.022 Uiso calc R 1 1 . .
C C5 0.26817(15) 0.8169(4) 0.9629(2) 0.0153(5) Uani d . 1 1 . .
H H5 0.2931 0.7121 0.9211 0.018 Uiso calc R 1 1 . .
C C6 0.26524(15) 1.0592(4) 0.9148(2) 0.0192(6) Uani d . 1 1 . .
H H6A 0.3197 1.1131 0.9206 0.023 Uiso calc R 1 1 . .
H H6B 0.2407 1.1686 0.9540 0.023 Uiso calc R 1 1 . .
C C7 0.21762(14) 1.0587(4) 0.79919(19) 0.0183(6) Uani d . 1 1 . .
H H7A 0.2152 1.2184 0.7713 0.022 Uiso calc R 1 1 . .
H H7B 0.2450 0.9606 0.7589 0.022 Uiso calc R 1 1 . .
C C8 0.31731(17) 0.8004(4) 1.0745(2) 0.0176(6) Uani d . 1 1 . .
C C9 0.36274(15) 0.6031(4) 1.1085(2) 0.0196(6) Uani d . 1 1 . .
H H9 0.3623 0.4812 1.0605 0.024 Uiso calc R 1 1 . .
C C10 0.40846(15) 0.5803(5) 1.2105(2) 0.0219(6) Uani d . 1 1 . .
H H10 0.4389 0.4438 1.2307 0.026 Uiso calc R 1 1 . .
C C11 0.41059(18) 0.7517(4) 1.2830(3) 0.0202(7) Uani d . 1 1 . .
C C12 0.36493(16) 0.9486(4) 1.2509(2) 0.0236(6) Uani d . 1 1 . .
H H12 0.3654 1.0694 1.2995 0.028 Uiso calc R 1 1 . .
C C13 0.31856(15) 0.9713(4) 1.1484(2) 0.0213(6) Uani d . 1 1 . .
H H13 0.2872 1.1063 1.1287 0.026 Uiso calc R 1 1 . .
C C14 0.4619(2) 0.7254(5) 1.3942(3) 0.0281(7) Uani d . 1 1 . .
H H14A 0.4348 0.6273 1.4337 0.042 Uiso calc R 1 1 . .
H H14B 0.4719 0.8782 1.4272 0.042 Uiso calc R 1 1 . .
H H14C 0.5123 0.6535 1.3935 0.042 Uiso calc R 1 1 . .

loop_
_atom_site_aniso_label
_atom_site_aniso_U_11
_atom_site_aniso_U_22
_atom_site_aniso_U_33
_atom_site_aniso_U_12
_atom_site_aniso_U_13
_atom_site_aniso_U_23
I1 0.02506(16) 0.01680(15) 0.02078(17) -0.00064(6) -0.00077(11) 0.00342(6)
C1 0.0228(15) 0.0154(13) 0.0209(15) -0.0007(11) 0.0028(12) 0.0017(11)
C2 0.0136(13) 0.0133(13) 0.0153(14) 0.0027(9) 0.0037(11) -0.0018(10)
C3 0.0193(16) 0.0200(14) 0.0175(17) -0.0035(10) 0.0053(13) 0.0004(10)
C4 0.0207(16) 0.0166(14) 0.0201(17) -0.0014(10) 0.0100(13) 0.0026(10)
C5 0.0156(14) 0.0148(12) 0.0155(14) 0.0024(10) 0.0044(11) -0.0013(10)
C6 0.0158(14) 0.0206(14) 0.0191(15) -0.0035(11) 0.0012(11) 0.0038(11)
C7 0.0175(14) 0.0179(13) 0.0193(15) -0.0023(10) 0.0044(11) 0.0045(10)
C8 0.0168(15) 0.0171(13) 0.0198(16) -0.0007(10) 0.0067(12) 0.0019(11)
C9 0.0193(15) 0.0191(14) 0.0197(15) 0.0047(11) 0.0038(12) -0.0021(11)
C10 0.0192(15) 0.0253(14) 0.0212(16) 0.0062(11) 0.0051(12) 0.0035(11)
C11 0.0167(16) 0.0292(16) 0.0153(17) -0.0044(10) 0.0050(13) 0.0038(10)
C12 0.0293(16) 0.0245(14) 0.0187(16) -0.0012(12) 0.0092(13) -0.0032(11)
C13 0.0267(16) 0.0186(13) 0.0194(15) 0.0071(11) 0.0079(12) 0.0020(11)
C14 0.0184(17) 0.046(2) 0.0187(18) -0.0042(12) 0.0027(14) 0.0033(12)

loop_
_atom_type_symbol
_atom_type_description
_atom_type_scat_dispersion_real
_atom_type_scat_dispersion_imag
_atom_type_scat_source
C C 0.0033 0.0016 'International Tables Vol C Tables 4.2.6.8 and 6.1.1.4'
H H 0.0000 0.0000 'International Tables Vol C Tables 4.2.6.8 and 6.1.1.4'
I I -0.4742 1.8119 'International Tables Vol C Tables 4.2.6.8 and 6.1.1.4'

loop_
_geom_angle_atom_site_label_1
_geom_angle_atom_site_label_2
_geom_angle_atom_site_label_3
_geom_angle_site_symmetry_1
_geom_angle_site_symmetry_3
_geom_angle
_geom_angle_publ_flag
C2 C1 I1 . . 114.67(17) ?
C2 C1 H1A . . 108.6 ?
I1 C1 H1A . . 108.6 ?
C2 C1 H1B . . 108.6 ?
I1 C1 H1B . . 108.6 ?
H1A C1 H1B . . 107.6 ?
C1 C2 C7 . . 113.1(2) ?
C1 C2 C3 . . 107.8(2) ?
C7 C2 C3 . . 110.0(2) ?
C1 C2 H2 . . 108.6 ?
C7 C2 H2 . . 108.6 ?
C3 C2 H2 . . 108.6 ?
C4 C3 C2 . . 111.9(2) ?
C4 C3 H3A . . 109.2 ?
C2 C3 H3A . . 109.2 ?
C4 C3 H3B . . 109.2 ?
C2 C3 H3B . . 109.2 ?
H3A C3 H3B . . 107.9 ?
C3 C4 C5 . . 111.4(2) ?
C3 C4 H4A . . 109.3 ?
C5 C4 H4A . . 109.3 ?
C3 C4 H4B . . 109.3 ?
C5 C4 H4B . . 109.3 ?
H4A C4 H4B . . 108.0 ?
C8 C5 C6 . . 114.5(2) ?
C8 C5 C4 . . 112.0(2) ?
C6 C5 C4 . . 109.4(2) ?
C8 C5 H5 . . 106.8 ?
C6 C5 H5 . . 106.8 ?
C4 C5 H5 . . 106.8 ?
C5 C6 C7 . . 111.3(2) ?
C5 C6 H6A . . 109.4 ?
C7 C6 H6A . . 109.4 ?
C5 C6 H6B . . 109.4 ?
C7 C6 H6B . . 109.4 ?
H6A C6 H6B . . 108.0 ?
C2 C7 C6 . . 111.81(19) ?
C2 C7 H7A . . 109.3 ?
C6 C7 H7A . . 109.3 ?
C2 C7 H7B . . 109.3 ?
C6 C7 H7B . . 109.3 ?
H7A C7 H7B . . 107.9 ?
C13 C8 C9 . . 116.9(3) ?
C13 C8 C5 . . 123.3(2) ?
C9 C8 C5 . . 119.8(2) ?
C10 C9 C8 . . 121.7(2) ?
C10 C9 H9 . . 119.1 ?
C8 C9 H9 . . 119.1 ?
C11 C10 C9 . . 121.2(2) ?
C11 C10 H10 . . 119.4 ?
C9 C10 H10 . . 119.4 ?
C10 C11 C12 . . 117.9(3) ?
C10 C11 C14 . . 120.6(2) ?
C12 C11 C14 . . 121.6(2) ?
C11 C12 C13 . . 121.0(3) ?
C11 C12 H12 . . 119.5 ?
C13 C12 H12 . . 119.5 ?
C8 C13 C12 . . 121.3(2) ?
C8 C13 H13 . . 119.4 ?
C12 C13 H13 . . 119.4 ?
C11 C14 H14A . . 109.5 ?
C11 C14 H14B . . 109.5 ?
H14A C14 H14B . . 109.5 ?
C11 C14 H14C . . 109.5 ?
H14A C14 H14C . . 109.5 ?
H14B C14 H14C . . 109.5 ?

loop_
_geom_bond_atom_site_label_1
_geom_bond_atom_site_label_2
_geom_bond_site_symmetry_2
_geom_bond_distance
_geom_bond_publ_flag
I1 C1 . 2.165(3) ?
C1 C2 . 1.511(3) ?
C1 H1A . 0.9900 ?
C1 H1B . 0.9900 ?
C2 C7 . 1.522(3) ?
C2 C3 . 1.537(3) ?
C2 H2 . 1.0000 ?
C3 C4 . 1.525(4) ?
C3 H3A . 0.9900 ?
C3 H3B . 0.9900 ?
C4 C5 . 1.536(4) ?
C4 H4A . 0.9900 ?
C4 H4B . 0.9900 ?
C5 C8 . 1.507(4) ?
C5 C6 . 1.533(3) ?
C5 H5 . 1.0000 ?
C6 C7 . 1.541(3) ?
C6 H6A . 0.9900 ?
C6 H6B . 0.9900 ?
C7 H7A . 0.9900 ?
C7 H7B . 0.9900 ?
C8 C13 . 1.389(4) ?
C8 C9 . 1.394(3) ?
C9 C10 . 1.385(4) ?
C9 H9 . 0.9500 ?
C10 C11 . 1.376(4) ?
C10 H10 . 0.9500 ?
C11 C12 . 1.391(4) ?
C11 C14 . 1.519(5) ?
C12 C13 . 1.393(4) ?
C12 H12 . 0.9500 ?
C13 H13 . 0.9500 ?
C14 H14A . 0.9800 ?
C14 H14B . 0.9800 ?
C14 H14C . 0.9800 ?

loop_
_geom_torsion_atom_site_label_1
_geom_torsion_atom_site_label_2
_geom_torsion_atom_site_label_3
_geom_torsion_atom_site_label_4
_geom_torsion_site_symmetry_1
_geom_torsion_site_symmetry_2
_geom_torsion_site_symmetry_3
_geom_torsion_site_symmetry_4
_geom_torsion
_geom_torsion_publ_flag
I1 C1 C2 C7 . . . . -61.9(2) ?
I1 C1 C2 C3 . . . . 176.26(17) ?
C1 C2 C3 C4 . . . . 178.9(2) ?
C7 C2 C3 C4 . . . . 55.1(3) ?
C2 C3 C4 C5 . . . . -56.9(3) ?
C3 C4 C5 C8 . . . . -175.25(19) ?
C3 C4 C5 C6 . . . . 56.7(3) ?
C8 C5 C6 C7 . . . . 177.0(2) ?
C4 C5 C6 C7 . . . . -56.4(3) ?
C1 C2 C7 C6 . . . . -175.4(2) ?
C3 C2 C7 C6 . . . . -54.8(3) ?
C5 C6 C7 C2 . . . . 56.8(3) ?
C6 C5 C8 C13 . . . . 39.4(3) ?
C4 C5 C8 C13 . . . . -85.8(3) ?
C6 C5 C8 C9 . . . . -142.4(2) ?
C4 C5 C8 C9 . . . . 92.3(3) ?
C13 C8 C9 C10 . . . . -1.5(4) ?
C5 C8 C9 C10 . . . . -179.7(2) ?
C8 C9 C10 C11 . . . . 0.4(4) ?
C9 C10 C11 C12 . . . . 0.3(4) ?
C9 C10 C11 C14 . . . . -179.2(2) ?
C10 C11 C12 C13 . . . . 0.0(4) ?
C14 C11 C12 C13 . . . . 179.5(2) ?
C9 C8 C13 C12 . . . . 1.8(4) ?
C5 C8 C13 C12 . . . . 180.0(2) ?
C11 C12 C13 C8 . . . . -1.1(4) ?
